data_1513700
loop_
_publ_author_name
'Bhalla, Rajiv'
'Darby, Christine'
'Levason, William'
'Luthra, Sajinder K.'
'McRobbie, Graeme'
'Reid, Gillian'
'Sanderson, George'
'Zhang, Wenjian'

_publ_section_title
;
 Triaza-macrocyclic complexes of aluminium, gallium and indium halides:
 fast 18F and 19F incorporation via halide exchange under mild conditions
 in aqueous solution
;
_journal_issue 1
_journal_name_full 'Chemical Science'
_journal_page_first 381
_journal_paper_doi 10.1039/c3sc52104d
_journal_volume 5
_journal_year 2014
_chemical_formula_moiety 'C9 H21 Br3 In N3, C H2 Cl2'
_chemical_formula_sum 'C10 H23 Br3 Cl2 In N3'
_chemical_formula_weight 610.76
_chemical_name_systematic
;
tribromo(1,4,7-trimethyl-1,4,7-triazacyclononane)indium(III)
dichloromethane solvate
;
_space_group_IT_number 15
_space_group_name_Hall '-C 2yc'
_symmetry_cell_setting monoclinic
_symmetry_space_group_name_Hall '-C 2yc'
_symmetry_space_group_name_H-M 'C 1 2/c 1'
_atom_sites_solution_hydrogens geom
_atom_sites_solution_primary direct
_atom_sites_solution_secondary difmap
_audit_creation_date 2010-11-04
_audit_creation_method SHELXL-97
_cell_angle_alpha 90.00
_cell_angle_beta 105.595(2)
_cell_angle_gamma 90.00
_cell_formula_units_Z 8
_cell_length_a 16.276(3)
_cell_length_b 16.175(3)
_cell_length_c 14.815(2)
_cell_measurement_reflns_used 4402
_cell_measurement_temperature 120(2)
_cell_measurement_theta_max 27.48
_cell_measurement_theta_min 2.91
_cell_volume 3756.7(11)
_computing_cell_refinement 'DENZO (Otwinowski & Minor, 1997)'
_computing_data_collection 'COLLECT (Hooft, R.W.W., 1998)'
_computing_data_reduction 'DENZO (Otwinowski & Minor, 1997)'
_computing_structure_refinement 'SHELXL-97 (Sheldrick, 1997)'
_computing_structure_solution 'SHELXS-97 (Sheldrick, 1997)'
_diffrn_ambient_temperature 120(2)
_diffrn_measured_fraction_theta_full 0.992
_diffrn_measured_fraction_theta_max 0.992
_diffrn_measurement_device_type 'Bruker-Nonius 95mm CCD camera on \k-goniostat'
_diffrn_measurement_method '\f & \w scans'
_diffrn_radiation_monochromator '10cm confocal mirrors'
_diffrn_radiation_source 'Bruker-Nonius FR591 rotating anode'
_diffrn_radiation_type MoK\a
_diffrn_radiation_wavelength 0.71073
_diffrn_reflns_av_R_equivalents 0.0776
_diffrn_reflns_av_sigmaI/netI 0.0776
_diffrn_reflns_limit_h_max 20
_diffrn_reflns_limit_h_min -21
_diffrn_reflns_limit_k_max 21
_diffrn_reflns_limit_k_min -21
_diffrn_reflns_limit_l_max 19
_diffrn_reflns_limit_l_min -19
_diffrn_reflns_number 21458
_diffrn_reflns_theta_full 27.56
_diffrn_reflns_theta_max 27.56
_diffrn_reflns_theta_min 3.07
_diffrn_standards_number 0
_exptl_absorpt_coefficient_mu 7.916
_exptl_absorpt_correction_T_max 0.746
_exptl_absorpt_correction_T_min 0.613
_exptl_absorpt_correction_type multi-scan
_exptl_absorpt_process_details 'G.M. Sheldrick, (2007). SADABS. Version 2007/2. Bruker AXS Inc.'
_exptl_crystal_colour Colourless
_exptl_crystal_density_diffrn 2.160
_exptl_crystal_density_method 'not measured'
_exptl_crystal_description Block
_exptl_crystal_F_000 2336
_exptl_crystal_size_max 0.12
_exptl_crystal_size_mid 0.05
_exptl_crystal_size_min 0.03
_refine_diff_density_max 0.880
_refine_diff_density_min -0.819
_refine_diff_density_rms 0.186
_refine_ls_extinction_method none
_refine_ls_goodness_of_fit_ref 1.009
_refine_ls_hydrogen_treatment constr
_refine_ls_matrix_type full
_refine_ls_number_parameters 176
_refine_ls_number_reflns 4306
_refine_ls_number_restraints 0
_refine_ls_restrained_S_all 1.009
_refine_ls_R_factor_all 0.0706
_refine_ls_R_factor_gt 0.0447
_refine_ls_shift/su_max 0.000
_refine_ls_shift/su_mean 0.000
_refine_ls_structure_factor_coef Fsqd
_refine_ls_weighting_details 'calc w=1/[\s^2^(Fo^2^)+(0.0139P)^2^+30.3542P] where P=(Fo^2^+2Fc^2^)/3'
_refine_ls_weighting_scheme calc
_refine_ls_wR_factor_gt 0.0801
_refine_ls_wR_factor_ref 0.0883
_reflns_number_gt 3287
_reflns_number_total 4306
_reflns_threshold_expression I>2\s(I)
_cod_data_source_file c3sc52104d.txt
_cod_data_source_block cd1104a
_cod_depositor_comments
;
The following automatic conversions were performed:

'_symmetry_cell_setting' value 'Monoclinic' changed to 'monoclinic'
according to
/usr/data/users/saulius/automatic-downloads/current/RSC/lib/dictionaries/cif_core.dic
dictionary named 'cif_core.dic' version 2.4.2 from 2011-04-26.

Automatic conversion script
Id: cif_fix_values 2281 2013-09-26 08:29:07Z andrius 
;
_cod_original_cell_volume 3756.9(11)
_cod_original_sg_symbol_H-M 'C 2/c'
_cod_database_code 1513700

loop_
_symmetry_equiv_pos_as_xyz
'x, y, z'
'-x, y, -z+1/2'
'x+1/2, y+1/2, z'
'-x+1/2, y+1/2, -z+1/2'
'-x, -y, -z'
'x, -y, z-1/2'
'-x+1/2, -y+1/2, -z'
'x+1/2, -y+1/2, z-1/2'

loop_
_atom_site_label
_atom_site_type_symbol
_atom_site_fract_x
_atom_site_fract_y
_atom_site_fract_z
_atom_site_U_iso_or_equiv
_atom_site_adp_type
_atom_site_occupancy
_atom_site_symmetry_multiplicity
_atom_site_calc_flag
_atom_site_refinement_flags
In1 In 0.25572(3) 0.00696(2) 0.02747(2) 0.01364(11) Uani 1 1 d .
Br1 Br 0.39802(4) -0.02313(4) 0.15409(4) 0.02400(16) Uani 1 1 d .
Br2 Br 0.21844(5) 0.13793(4) 0.11007(4) 0.03129(19) Uani 1 1 d .
Br3 Br 0.16282(4) -0.09603(4) 0.09223(4) 0.02328(16) Uani 1 1 d .
N1 N 0.2822(3) -0.0915(3) -0.0775(3) 0.0180(11) Uani 1 1 d .
N2 N 0.3261(3) 0.0823(3) -0.0649(3) 0.0186(11) Uani 1 1 d .
N3 N 0.1477(3) 0.0316(3) -0.1104(3) 0.0182(11) Uani 1 1 d .
C1 C 0.3230(4) -0.1677(4) -0.0278(4) 0.0277(15) Uani 1 1 d .
H1A H 0.2928 -0.1847 0.0181 0.042 Uiso 1 1 calc R
H1B H 0.3828 -0.1561 0.0044 0.042 Uiso 1 1 calc R
H1C H 0.3202 -0.2122 -0.0734 0.042 Uiso 1 1 calc R
C2 C 0.3379(4) -0.0564(4) -0.1342(4) 0.0212(14) Uani 1 1 d .
H2A H 0.3023 -0.0426 -0.1978 0.025 Uiso 1 1 calc R
H2B H 0.3801 -0.0986 -0.1406 0.025 Uiso 1 1 calc R
C3 C 0.3842(4) 0.0199(4) -0.0894(4) 0.0240(14) Uani 1 1 d .
H3A H 0.4282 0.0039 -0.0318 0.029 Uiso 1 1 calc R
H3B H 0.4136 0.0454 -0.1329 0.029 Uiso 1 1 calc R
C4 C 0.3784(4) 0.1498(4) -0.0113(4) 0.0286(16) Uani 1 1 d .
H4A H 0.4152 0.1278 0.0474 0.043 Uiso 1 1 calc R
H4B H 0.3410 0.1925 0.0029 0.043 Uiso 1 1 calc R
H4C H 0.4138 0.1740 -0.0485 0.043 Uiso 1 1 calc R
C5 C 0.2634(4) 0.1161(4) -0.1499(4) 0.0203(13) Uani 1 1 d .
H5A H 0.2671 0.0837 -0.2054 0.024 Uiso 1 1 calc R
H5B H 0.2788 0.1740 -0.1596 0.024 Uiso 1 1 calc R
C6 C 0.1720(4) 0.1136(4) -0.1422(4) 0.0234(14) Uani 1 1 d .
H6A H 0.1649 0.1567 -0.0974 0.028 Uiso 1 1 calc R
H6B H 0.1327 0.1269 -0.2041 0.028 Uiso 1 1 calc R
C7 C 0.0626(4) 0.0399(4) -0.0928(4) 0.0286(15) Uani 1 1 d .
H7A H 0.0653 0.0818 -0.0443 0.043 Uiso 1 1 calc R
H7B H 0.0457 -0.0132 -0.0717 0.043 Uiso 1 1 calc R
H7C H 0.0208 0.0568 -0.1507 0.043 Uiso 1 1 calc R
C8 C 0.1473(4) -0.0345(4) -0.1808(4) 0.0197(13) Uani 1 1 d .
H8A H 0.1735 -0.0127 -0.2290 0.024 Uiso 1 1 calc R
H8B H 0.0875 -0.0496 -0.2124 0.024 Uiso 1 1 calc R
C9 C 0.1954(4) -0.1116(4) -0.1370(4) 0.0220(14) Uani 1 1 d .
H9A H 0.1628 -0.1399 -0.0984 0.026 Uiso 1 1 calc R
H9B H 0.2002 -0.1501 -0.1873 0.026 Uiso 1 1 calc R
Cl1 Cl 0.03077(10) -0.25091(10) 0.16614(10) 0.0265(4) Uani 1 1 d .
Cl2 Cl 0.01311(15) 0.21510(14) 0.15734(16) 0.0601(6) Uani 1 1 d .
C10 C 0.0000 -0.3117(6) 0.2500 0.055(3) Uani 1 2 d S
H10A H -0.0482 -0.3478 0.2179 0.066 Uiso 0.50 1 calc PR
H10B H 0.0482 -0.3478 0.2821 0.066 Uiso 0.50 1 calc PR
C11 C 0.0000 0.2733(8) 0.2500 0.082(5) Uani 1 2 d S
H11A H -0.0505 0.3094 0.2274 0.098 Uiso 0.50 1 calc PR
H11B H 0.0505 0.3094 0.2726 0.098 Uiso 0.50 1 calc PR

loop_
_atom_site_aniso_label
_atom_site_aniso_U_11
_atom_site_aniso_U_22
_atom_site_aniso_U_33
_atom_site_aniso_U_23
_atom_site_aniso_U_13
_atom_site_aniso_U_12
In1 0.0158(2) 0.0143(2) 0.01129(19) 0.00070(15) 0.00438(15) 0.00203(17)
Br1 0.0201(3) 0.0320(4) 0.0174(3) 0.0032(2) 0.0008(2) 0.0028(3)
Br2 0.0531(5) 0.0223(4) 0.0210(3) -0.0005(3) 0.0142(3) 0.0115(3)
Br3 0.0260(4) 0.0260(4) 0.0205(3) 0.0015(2) 0.0108(3) -0.0031(3)
N1 0.019(3) 0.016(3) 0.020(2) -0.001(2) 0.007(2) 0.001(2)
N2 0.027(3) 0.018(3) 0.011(2) 0.0034(19) 0.006(2) -0.001(2)
N3 0.013(3) 0.025(3) 0.015(2) 0.005(2) 0.0007(19) 0.006(2)
C1 0.035(4) 0.016(3) 0.036(4) -0.001(3) 0.018(3) 0.006(3)
C2 0.026(4) 0.021(3) 0.023(3) 0.000(2) 0.017(3) 0.003(3)
C3 0.019(3) 0.036(4) 0.022(3) 0.004(3) 0.013(3) 0.000(3)
C4 0.043(4) 0.018(3) 0.021(3) -0.003(3) 0.000(3) -0.014(3)
C5 0.022(3) 0.022(3) 0.017(3) 0.005(2) 0.005(3) -0.004(3)
C6 0.027(4) 0.031(4) 0.012(3) 0.008(3) 0.006(3) 0.014(3)
C7 0.018(4) 0.039(4) 0.027(3) 0.006(3) 0.005(3) 0.011(3)
C8 0.020(3) 0.027(3) 0.011(3) -0.004(2) 0.002(2) -0.006(3)
C9 0.026(4) 0.025(3) 0.017(3) -0.009(3) 0.009(3) -0.007(3)
Cl1 0.0309(9) 0.0246(8) 0.0262(8) -0.0038(6) 0.0117(7) -0.0033(7)
Cl2 0.0673(16) 0.0484(13) 0.0776(15) 0.0164(11) 0.0420(13) -0.0016(11)
C10 0.106(11) 0.028(6) 0.042(6) 0.000 0.041(7) 0.000
C11 0.123(14) 0.038(8) 0.063(8) 0.000 -0.011(8) 0.000

loop_
_atom_type_symbol
_atom_type_description
_atom_type_scat_dispersion_real
_atom_type_scat_dispersion_imag
_atom_type_scat_source
C C 0.0033 0.0016 'International Tables Vol C Tables 4.2.6.8 and 6.1.1.4'
H H 0.0000 0.0000 'International Tables Vol C Tables 4.2.6.8 and 6.1.1.4'
N N 0.0061 0.0033 'International Tables Vol C Tables 4.2.6.8 and 6.1.1.4'
Cl Cl 0.1484 0.1585 'International Tables Vol C Tables 4.2.6.8 and 6.1.1.4'
Br Br -0.2901 2.4595 'International Tables Vol C Tables 4.2.6.8 and 6.1.1.4'
In In -0.7276 1.3100 'International Tables Vol C Tables 4.2.6.8 and 6.1.1.4'

loop_
_geom_angle_atom_site_label_1
_geom_angle_atom_site_label_2
_geom_angle_atom_site_label_3
_geom_angle
_geom_angle_site_symmetry_1
_geom_angle_site_symmetry_3
N3 In1 N1 76.45(16) . .
N3 In1 N2 76.85(16) . .
N1 In1 N2 76.15(16) . .
N3 In1 Br2 93.23(12) . .
N1 In1 Br2 166.80(11) . .
N2 In1 Br2 93.65(12) . .
N3 In1 Br3 93.24(12) . .
N1 In1 Br3 92.19(12) . .
N2 In1 Br3 166.10(11) . .
Br2 In1 Br3 96.66(3) . .
N3 In1 Br1 166.66(11) . .
N1 In1 Br1 93.71(12) . .
N2 In1 Br1 92.19(12) . .
Br2 In1 Br1 95.06(2) . .
Br3 In1 Br1 96.15(3) . .
C9 N1 C1 109.7(5) . .
C9 N1 C2 111.8(4) . .
C1 N1 C2 109.3(4) . .
C9 N1 In1 103.2(3) . .
C1 N1 In1 111.7(3) . .
C2 N1 In1 111.1(3) . .
C4 N2 C3 108.6(5) . .
C4 N2 C5 110.2(4) . .
C3 N2 C5 112.0(4) . .
C4 N2 In1 111.8(3) . .
C3 N2 In1 103.4(3) . .
C5 N2 In1 110.6(3) . .
C7 N3 C8 111.0(5) . .
C7 N3 C6 108.3(5) . .
C8 N3 C6 111.6(4) . .
C7 N3 In1 112.3(3) . .
C8 N3 In1 110.4(3) . .
C6 N3 In1 103.0(3) . .
N1 C1 H1A 109.5 . .
N1 C1 H1B 109.5 . .
H1A C1 H1B 109.5 . .
N1 C1 H1C 109.5 . .
H1A C1 H1C 109.5 . .
H1B C1 H1C 109.5 . .
N1 C2 C3 111.7(4) . .
N1 C2 H2A 109.3 . .
C3 C2 H2A 109.3 . .
N1 C2 H2B 109.3 . .
C3 C2 H2B 109.3 . .
H2A C2 H2B 107.9 . .
N2 C3 C2 112.7(5) . .
N2 C3 H3A 109.0 . .
C2 C3 H3A 109.0 . .
N2 C3 H3B 109.0 . .
C2 C3 H3B 109.0 . .
H3A C3 H3B 107.8 . .
N2 C4 H4A 109.5 . .
N2 C4 H4B 109.5 . .
H4A C4 H4B 109.5 . .
N2 C4 H4C 109.5 . .
H4A C4 H4C 109.5 . .
H4B C4 H4C 109.5 . .
N2 C5 C6 112.7(4) . .
N2 C5 H5A 109.1 . .
C6 C5 H5A 109.1 . .
N2 C5 H5B 109.1 . .
C6 C5 H5B 109.1 . .
H5A C5 H5B 107.8 . .
N3 C6 C5 113.2(5) . .
N3 C6 H6A 108.9 . .
C5 C6 H6A 108.9 . .
N3 C6 H6B 108.9 . .
C5 C6 H6B 108.9 . .
H6A C6 H6B 107.8 . .
N3 C7 H7A 109.5 . .
N3 C7 H7B 109.5 . .
H7A C7 H7B 109.5 . .
N3 C7 H7C 109.5 . .
H7A C7 H7C 109.5 . .
H7B C7 H7C 109.5 . .
N3 C8 C9 112.6(4) . .
N3 C8 H8A 109.1 . .
C9 C8 H8A 109.1 . .
N3 C8 H8B 109.1 . .
C9 C8 H8B 109.1 . .
H8A C8 H8B 107.8 . .
N1 C9 C8 111.8(5) . .
N1 C9 H9A 109.3 . .
C8 C9 H9A 109.3 . .
N1 C9 H9B 109.3 . .
C8 C9 H9B 109.3 . .
H9A C9 H9B 107.9 . .
Cl1 C10 Cl1 112.0(6) 2 .
Cl1 C10 H10A 109.2 2 .
Cl1 C10 H10A 109.2 . .
Cl1 C10 H10B 109.2 2 .
Cl1 C10 H10B 109.2 . .
H10A C10 H10B 107.9 . .
Cl2 C11 Cl2 113.8(7) . 2
Cl2 C11 H11A 108.8 . .
Cl2 C11 H11A 108.8 2 .
Cl2 C11 H11B 108.8 . .
Cl2 C11 H11B 108.8 2 .
H11A C11 H11B 107.7 . .

loop_
_geom_bond_atom_site_label_1
_geom_bond_atom_site_label_2
_geom_bond_distance
_geom_bond_site_symmetry_2
In1 N3 2.344(4) .
In1 N1 2.345(5) .
In1 N2 2.347(4) .
In1 Br2 2.5987(8) .
In1 Br3 2.6006(8) .
In1 Br1 2.6046(8) .
N1 C9 1.486(7) .
N1 C1 1.497(7) .
N1 C2 1.504(7) .
N2 C4 1.479(7) .
N2 C3 1.493(7) .
N2 C5 1.495(7) .
N3 C7 1.483(7) .
N3 C8 1.492(7) .
N3 C6 1.495(7) .
C1 H1A 0.9800 .
C1 H1B 0.9800 .
C1 H1C 0.9800 .
C2 C3 1.504(8) .
C2 H2A 0.9900 .
C2 H2B 0.9900 .
C3 H3A 0.9900 .
C3 H3B 0.9900 .
C4 H4A 0.9800 .
C4 H4B 0.9800 .
C4 H4C 0.9800 .
C5 C6 1.523(8) .
C5 H5A 0.9900 .
C5 H5B 0.9900 .
C6 H6A 0.9900 .
C6 H6B 0.9900 .
C7 H7A 0.9800 .
C7 H7B 0.9800 .
C7 H7C 0.9800 .
C8 C9 1.523(8) .
C8 H8A 0.9900 .
C8 H8B 0.9900 .
C9 H9A 0.9900 .
C9 H9B 0.9900 .
Cl1 C10 1.760(6) .
Cl2 C11 1.724(7) .
C10 Cl1 1.760(6) 2
C10 H10A 0.9900 .
C10 H10B 0.9900 .
C11 Cl2 1.724(7) 2
C11 H11A 0.9900 .
C11 H11B 0.9900 .
